data_7035573
loop_
_publ_author_name
'Zhu, Di'
'Sharma, Arzoo Z.'
'Wiebe, Christopher R.'
'Budzelaar, Peter H. M.'

_publ_section_title
;
 Rhodium(ii) dimers without metal-metal bonds.
;
_journal_issue 30
_journal_name_full 'Dalton transactions (Cambridge, England : 2003)'
_journal_page_first 13460
_journal_page_last 13463
_journal_paper_doi 10.1039/c5dt02218e
_journal_volume 44
_journal_year 2015
_chemical_formula_moiety 'C42 H62 I2 N4 Rh2, C7'
_chemical_formula_sum 'C49 H62 I2 N4 Rh2'
_chemical_formula_weight 1166.65
_chemical_name_systematic
'{bis(\m~2~-Iodo)-bis(N,N'-bis(2,6-dimethylphenyl)pentane-2,4-diiminato-N,N')-diphenyl-di-rhodium(II) toluene solvate'
_chemical_properties_physical 'Air-sensitive, Moisture-sensitive'
_space_group_IT_number 12
_symmetry_cell_setting monoclinic
_symmetry_Int_Tables_number 12
_symmetry_space_group_name_Hall '-C 2y'
_symmetry_space_group_name_H-M 'C 1 2/m 1'
_atom_sites_solution_hydrogens geom
_atom_sites_solution_primary Patterson
_atom_sites_solution_secondary difmap
_audit_creation_method SHELXL-97
_audit_update_record
;
2015-06-09 deposited with the CCDC.
2015-06-26 downloaded from the CCDC.
;
_cell_angle_alpha 90.00
_cell_angle_beta 131.886(6)
_cell_angle_gamma 90.00
_cell_formula_units_Z 2
_cell_length_a 19.268(7)
_cell_length_b 11.773(4)
_cell_length_c 14.410(4)
_cell_measurement_reflns_used 9848
_cell_measurement_temperature 293(2)
_cell_measurement_theta_max 30.095
_cell_measurement_theta_min 2.840
_cell_volume 2433.5(14)
_computing_cell_refinement 'APEX2 software suite'
_computing_data_collection 'APEX2 software suite'
_computing_data_reduction 'APEX2 software suite'
_computing_structure_refinement 'SHELXL-97 (Sheldrick, 1997)'
_computing_structure_solution 'SHELXS-97 (Sheldrick, 1990)'
_diffrn_ambient_temperature 293(2)
_diffrn_measured_fraction_theta_full 0.998
_diffrn_measured_fraction_theta_max 0.998
_diffrn_measurement_device_type 'Bruker D8 three-circle diffractometer with an APEX-II CCD detector'
_diffrn_measurement_method 'area detector \f and \w scan'
_diffrn_radiation_monochromator graphite
_diffrn_radiation_probe x-ray
_diffrn_radiation_type MoK\a
_diffrn_radiation_wavelength 0.71073
_diffrn_reflns_av_R_equivalents 0.0122
_diffrn_reflns_av_sigmaI/netI 0.0112
_diffrn_reflns_limit_h_max 23
_diffrn_reflns_limit_h_min -23
_diffrn_reflns_limit_k_max 14
_diffrn_reflns_limit_k_min -14
_diffrn_reflns_limit_l_max 17
_diffrn_reflns_limit_l_min -17
_diffrn_reflns_number 9067
_diffrn_reflns_theta_full 25.50
_diffrn_reflns_theta_max 25.50
_diffrn_reflns_theta_min 2.84
_diffrn_source 'rotating-anode X-ray tube'
_exptl_absorpt_coefficient_mu 1.982
_exptl_absorpt_correction_T_max 0.9805
_exptl_absorpt_correction_T_min 0.8094
_exptl_absorpt_correction_type multi-scan
_exptl_absorpt_process_details SADABS
_exptl_crystal_colour 'dark green'
_exptl_crystal_density_diffrn 1.592
_exptl_crystal_density_method 'not measured'
_exptl_crystal_description 'a irregular fragment'
_exptl_crystal_F_000 1160
_exptl_crystal_preparation 'Magnetic properties'
_exptl_crystal_recrystallization_method 'Re-crystallisation from solvent: toluene, hexane, THF'
_exptl_crystal_size_max 0.30
_exptl_crystal_size_mid 0.20
_exptl_crystal_size_min 0.20
_refine_diff_density_max 0.768
_refine_diff_density_min -0.645
_refine_diff_density_rms 0.108
_refine_ls_extinction_coef 0.00062(18)
_refine_ls_extinction_expression Fc^*^=kFc[1+0.001xFc^2^\l^3^/sin(2\q)]^-1/4^
_refine_ls_extinction_method SHELXL
_refine_ls_goodness_of_fit_ref 1.082
_refine_ls_hydrogen_treatment constr
_refine_ls_matrix_type full
_refine_ls_number_parameters 150
_refine_ls_number_reflns 2396
_refine_ls_number_restraints 3
_refine_ls_restrained_S_all 1.093
_refine_ls_R_factor_all 0.0294
_refine_ls_R_factor_gt 0.0279
_refine_ls_shift/su_max 0.000
_refine_ls_shift/su_mean 0.000
_refine_ls_structure_factor_coef Fsqd
_refine_ls_weighting_details 'calc w=1/[\s^2^(Fo^2^)+(0.0577P)^2^+3.7955P] where P=(Fo^2^+2Fc^2^)/3'
_refine_ls_weighting_scheme calc
_refine_ls_wR_factor_gt 0.0870
_refine_ls_wR_factor_ref 0.0897
_reflns_number_gt 2256
_reflns_number_total 2396
_reflns_threshold_expression I>2\s(I)
_cod_data_source_file c5dt02218e3.cif
_cod_data_source_block 1a
_cod_depositor_comments 'Adding full bibliography for 7035573--7035574.cif.'
_cod_original_cell_volume 2433.4(14)
_cod_original_sg_symbol_H-M 'C 2/m'
_cod_database_code 7035573

loop_
_symmetry_equiv_pos_as_xyz
'x, y, z'
'x, -y, z'
'x+1/2, y+1/2, z'
'x+1/2, -y+1/2, z'
'-x, -y, -z'
'-x, y, -z'
'-x+1/2, -y+1/2, -z'
'-x+1/2, y+1/2, -z'

loop_
_atom_site_label
_atom_site_type_symbol
_atom_site_fract_x
_atom_site_fract_y
_atom_site_fract_z
_atom_site_U_iso_or_equiv
_atom_site_adp_type
_atom_site_occupancy
_atom_site_symmetry_multiplicity
_atom_site_calc_flag
_atom_site_refinement_flags
Rh1 Rh 0.08292(2) 0.5000 0.45998(3) 0.03848(14) Uani 1 2 d S
I1 I -0.095636(19) 0.5000 0.34555(3) 0.06044(16) Uani 1 2 d S
C11 C 0.3704(3) 0.5000 0.6115(5) 0.0693(14) Uani 1 2 d S
H111 H 0.3913 0.5305 0.5721 0.104 Uiso 1 1 calc R
H112 H 0.3929 0.4236 0.6383 0.104 Uiso 1 1 calc R
H113 H 0.3939 0.5458 0.6824 0.104 Uiso 1 1 calc R
C12 C 0.2654(3) 0.5000 0.5203(4) 0.0491(10) Uani 1 2 d S
C13 C 0.2199(4) 0.5000 0.3954(5) 0.0564(12) Uani 1 2 d S
H13 H 0.2582 0.5000 0.3775 0.068 Uiso 1 2 calc SR
C14 C 0.1255(3) 0.5000 0.2934(4) 0.0483(10) Uani 1 2 d S
C15 C 0.0952(4) 0.5000 0.1667(4) 0.0643(13) Uani 1 2 d S
H151 H 0.1457 0.5257 0.1734 0.096 Uiso 1 1 calc R
H152 H 0.0428 0.5499 0.1125 0.096 Uiso 1 1 calc R
H153 H 0.0778 0.4244 0.1332 0.096 Uiso 1 1 calc R
N1 N 0.2208(2) 0.5000 0.5613(3) 0.0420(8) Uani 1 2 d S
N2 N 0.0613(3) 0.5000 0.3030(3) 0.0452(8) Uani 1 2 d S
C21 C 0.2798(3) 0.5000 0.6958(4) 0.0481(10) Uani 1 2 d S
C22 C 0.3060(2) 0.3964(4) 0.7577(4) 0.0690(10) Uani 1 1 d .
C23 C 0.3621(3) 0.4003(7) 0.8872(4) 0.106(2) Uani 1 1 d .
H23 H 0.3814 0.3328 0.9317 0.127 Uiso 1 1 calc R
C24 C 0.3888(6) 0.5000 0.9488(7) 0.133(5) Uani 1 2 d S
H24 H 0.4260 0.5000 1.0349 0.160 Uiso 1 2 calc SR
C27 C 0.2744(4) 0.2869(4) 0.6881(6) 0.0990(17) Uani 1 1 d .
H271 H 0.2078 0.2878 0.6219 0.148 Uiso 1 1 calc R
H272 H 0.2921 0.2253 0.7439 0.148 Uiso 1 1 calc R
H273 H 0.3029 0.2770 0.6538 0.148 Uiso 1 1 calc R
C31 C -0.0351(3) 0.5000 0.1863(4) 0.0550(12) Uani 1 2 d S
C32 C -0.0795(3) 0.6043(4) 0.1342(3) 0.0736(11) Uani 1 1 d .
C33 C -0.1739(3) 0.6011(7) 0.0241(4) 0.111(2) Uani 1 1 d .
H33 H -0.2058 0.6688 -0.0141 0.134 Uiso 1 1 calc R
C34 C -0.2199(5) 0.5000 -0.0280(7) 0.125(4) Uani 1 2 d S
H34 H -0.2829 0.5000 -0.0995 0.150 Uiso 1 2 calc SR
C37 C -0.0307(4) 0.7140(4) 0.1933(5) 0.0929(15) Uani 1 1 d .
H371 H 0.0020 0.7114 0.2806 0.139 Uiso 1 1 calc R
H372 H -0.0754 0.7746 0.1547 0.139 Uiso 1 1 calc R
H373 H 0.0130 0.7269 0.1829 0.139 Uiso 1 1 calc R
C91 C 0.0000 0.1719(12) 0.5000 0.159(4) Uiso 1 2 d SD
C92 C 0.0692(8) 0.0998(7) 0.6028(10) 0.108(3) Uiso 0.50 1 d PD
C93 C 0.0736(5) -0.0209(6) 0.6098(7) 0.080(2) Uiso 0.50 1 d PD
C94 C 0.0000 -0.0733(12) 0.5000 0.088(4) Uiso 0.50 2 d SPD

loop_
_atom_site_aniso_label
_atom_site_aniso_U_11
_atom_site_aniso_U_22
_atom_site_aniso_U_33
_atom_site_aniso_U_23
_atom_site_aniso_U_13
_atom_site_aniso_U_12
Rh1 0.0346(2) 0.0533(2) 0.0327(2) 0.000 0.02462(16) 0.000
I1 0.0371(2) 0.1139(3) 0.0357(2) 0.000 0.02649(16) 0.000
C11 0.049(3) 0.107(4) 0.065(3) 0.000 0.043(3) 0.000
C12 0.045(2) 0.060(2) 0.054(3) 0.000 0.037(2) 0.000
C13 0.055(3) 0.078(3) 0.058(3) 0.000 0.047(3) 0.000
C14 0.054(3) 0.058(2) 0.046(2) 0.000 0.039(2) 0.000
C15 0.065(3) 0.091(4) 0.053(3) 0.000 0.046(3) 0.000
N1 0.0384(18) 0.0502(18) 0.0382(18) 0.000 0.0259(16) 0.000
N2 0.0429(19) 0.059(2) 0.0350(18) 0.000 0.0266(16) 0.000
C21 0.0311(19) 0.075(3) 0.037(2) 0.000 0.0225(18) 0.000
C22 0.0461(17) 0.097(3) 0.064(2) 0.030(2) 0.0373(17) 0.0188(18)
C23 0.061(3) 0.187(6) 0.062(3) 0.054(3) 0.038(2) 0.031(3)
C24 0.061(4) 0.285(16) 0.041(4) 0.000 0.029(3) 0.000
C27 0.091(3) 0.067(3) 0.136(5) 0.034(3) 0.074(3) 0.021(2)
C31 0.046(2) 0.090(3) 0.035(2) 0.000 0.029(2) 0.000
C32 0.065(2) 0.118(3) 0.0492(18) 0.024(2) 0.0429(18) 0.026(2)
C33 0.069(3) 0.211(7) 0.055(3) 0.045(3) 0.042(2) 0.048(4)
C34 0.052(4) 0.258(14) 0.044(4) 0.000 0.023(3) 0.000
C37 0.114(4) 0.089(3) 0.092(3) 0.034(3) 0.076(3) 0.037(3)

loop_
_atom_type_symbol
_atom_type_description
_atom_type_scat_dispersion_real
_atom_type_scat_dispersion_imag
_atom_type_scat_source
C C 0.0033 0.0016 'International Tables Vol C Tables 4.2.6.8 and 6.1.1.4'
H H 0.0000 0.0000 'International Tables Vol C Tables 4.2.6.8 and 6.1.1.4'
N N 0.0061 0.0033 'International Tables Vol C Tables 4.2.6.8 and 6.1.1.4'
Rh Rh -1.1178 0.9187 'International Tables Vol C Tables 4.2.6.8 and 6.1.1.4'
I I -0.4742 1.8119 'International Tables Vol C Tables 4.2.6.8 and 6.1.1.4'

loop_
_geom_angle_atom_site_label_1
_geom_angle_atom_site_label_2
_geom_angle_atom_site_label_3
_geom_angle
_geom_angle_site_symmetry_1
_geom_angle_site_symmetry_3
N1 Rh1 N2 89.85(15) . .
N1 Rh1 I1 174.83(10) . .
N2 Rh1 I1 95.33(11) . .
N1 Rh1 I1 95.07(10) . 5_566
N2 Rh1 I1 175.08(11) . 5_566
I1 Rh1 I1 79.756(19) . 5_566
Rh1 I1 Rh1 100.24(2) . 5_566
C12 C11 H111 109.5 . .
C12 C11 H112 109.5 . .
H111 C11 H112 109.5 . .
C12 C11 H113 109.5 . .
H111 C11 H113 109.5 . .
H112 C11 H113 109.5 . .
N1 C12 C13 123.0(4) . .
N1 C12 C11 120.1(4) . .
C13 C12 C11 116.9(4) . .
C12 C13 C14 128.8(4) . .
C12 C13 H13 115.6 . .
C14 C13 H13 115.6 . .
N2 C14 C13 123.0(4) . .
N2 C14 C15 119.5(4) . .
C13 C14 C15 117.4(4) . .
C14 C15 H151 109.5 . .
C14 C15 H152 109.5 . .
H151 C15 H152 109.5 . .
C14 C15 H153 109.5 . .
H151 C15 H153 109.5 . .
H152 C15 H153 109.5 . .
C12 N1 C21 115.6(4) . .
C12 N1 Rh1 127.8(3) . .
C21 N1 Rh1 116.6(3) . .
C14 N2 C31 116.0(4) . .
C14 N2 Rh1 127.5(3) . .
C31 N2 Rh1 116.5(3) . .
C22 C21 C22 122.5(5) . 2_565
C22 C21 N1 118.8(2) . .
C22 C21 N1 118.8(2) 2_565 .
C21 C22 C23 116.8(5) . .
C21 C22 C27 121.1(4) . .
C23 C22 C27 122.0(5) . .
C24 C23 C22 121.5(6) . .
C24 C23 H23 119.3 . .
C22 C23 H23 119.3 . .
C23 C24 C23 120.9(7) . 2_565
C23 C24 H24 119.6 . .
C23 C24 H24 119.6 2_565 .
C22 C27 H271 109.5 . .
C22 C27 H272 109.5 . .
H271 C27 H272 109.5 . .
C22 C27 H273 109.5 . .
H271 C27 H273 109.5 . .
H272 C27 H273 109.5 . .
C32 C31 C32 123.4(5) 2_565 .
C32 C31 N2 118.3(3) 2_565 .
C32 C31 N2 118.3(3) . .
C31 C32 C33 116.7(5) . .
C31 C32 C37 122.1(4) . .
C33 C32 C37 121.2(5) . .
C34 C33 C32 121.2(6) . .
C34 C33 H33 119.4 . .
C32 C33 H33 119.4 . .
C33 C34 C33 120.6(7) 2_565 .
C33 C34 H34 119.7 2_565 .
C33 C34 H34 119.7 . .
C32 C37 H371 109.5 . .
C32 C37 H372 109.5 . .
H371 C37 H372 109.5 . .
C32 C37 H373 109.5 . .
H371 C37 H373 109.5 . .
H372 C37 H373 109.5 . .
C94 C91 C92 53.7(6) 5_556 .
C94 C91 C92 53.7(6) 5_556 6_556
C92 C91 C92 107.4(13) . 6_556
C93 C92 C94 79.6(10) 2 5_556
C93 C92 C93 1.6(3) 2 .
C94 C92 C93 78.0(8) 5_556 .
C93 C92 C91 131.0(14) 2 .
C94 C92 C91 51.4(9) 5_556 .
C93 C92 C91 129.4(11) . .
C93 C93 C92 175.3(9) 2 2
C93 C93 C94 116.6(6) 2 .
C92 C93 C94 58.7(8) 2 .
C93 C93 C92 3.1(6) 2 .
C92 C93 C92 172.2(14) 2 .
C94 C93 C92 113.5(10) . .
C93 C93 C94 48.0(5) 2 5_556
C92 C93 C94 127.3(11) 2 5_556
C94 C93 C94 68.6(10) . 5_556
C92 C93 C94 44.9(6) . 5_556
C91 C94 C92 74.9(7) 5_556 2
C91 C94 C92 74.9(7) 5_556 5_556
C92 C94 C92 149.8(14) 2 5_556
C91 C94 C93 116.6(6) 5_556 6_556
C92 C94 C93 168.5(12) 2 6_556
C92 C94 C93 41.7(6) 5_556 6_556
C91 C94 C93 116.6(6) 5_556 .
C92 C94 C93 41.7(6) 2 .
C92 C94 C93 168.5(12) 5_556 .
C93 C94 C93 126.8(12) 6_556 .
C91 C94 C93 132.0(5) 5_556 5_556
C92 C94 C93 153.1(12) 2 5_556
C92 C94 C93 57.1(4) 5_556 5_556
C93 C94 C93 15.4(4) 6_556 5_556
C93 C94 C93 111.4(10) . 5_556
C91 C94 C93 132.0(5) 5_556 2
C92 C94 C93 57.1(4) 2 2
C92 C94 C93 153.1(12) 5_556 2
C93 C94 C93 111.4(10) 6_556 2
C93 C94 C93 15.4(4) . 2
C93 C94 C93 96.0(10) 5_556 2
C91 C94 C94 179.997(1) 5_556 5_556
C92 C94 C94 105.1(7) 2 5_556
C92 C94 C94 105.1(7) 5_556 5_556
C93 C94 C94 63.4(6) 6_556 5_556
C93 C94 C94 63.4(6) . 5_556
C93 C94 C94 48.0(5) 5_556 5_556
C93 C94 C94 48.0(5) 2 5_556

loop_
_geom_bond_atom_site_label_1
_geom_bond_atom_site_label_2
_geom_bond_distance
_geom_bond_site_symmetry_2
Rh1 N1 2.003(4) .
Rh1 N2 2.008(4) .
Rh1 I1 2.6420(11) .
Rh1 I1 2.6449(9) 5_566
I1 Rh1 2.6449(9) 5_566
C11 C12 1.507(6) .
C11 H111 0.9600 .
C11 H112 0.9600 .
C11 H113 0.9600 .
C12 N1 1.328(6) .
C12 C13 1.379(7) .
C13 C14 1.379(7) .
C13 H13 0.9300 .
C14 N2 1.332(6) .
C14 C15 1.500(6) .
C15 H151 0.9600 .
C15 H152 0.9600 .
C15 H153 0.9600 .
N1 C21 1.451(5) .
N2 C31 1.452(6) .
C21 C22 1.392(4) .
C21 C22 1.392(4) 2_565
C22 C23 1.399(6) .
C22 C27 1.490(7) .
C23 C24 1.349(7) .
C23 H23 0.9300 .
C24 C23 1.349(7) 2_565
C24 H24 0.9300 .
C27 H271 0.9600 .
C27 H272 0.9600 .
C27 H273 0.9600 .
C31 C32 1.394(5) 2_565
C31 C32 1.394(5) .
C32 C33 1.405(6) .
C32 C37 1.486(7) .
C33 C34 1.370(8) .
C33 H33 0.9300 .
C34 C33 1.370(8) 2_565
C34 H34 0.9300 .
C37 H371 0.9600 .
C37 H372 0.9600 .
C37 H373 0.9600 .
C91 C94 1.161(16) 5_556
C91 C92 1.434(8) .
C91 C92 1.434(8) 6_556
C92 C93 0.931(13) 2
C92 C94 1.197(11) 5_556
C92 C93 1.423(8) .
C93 C93 0.493(15) 2
C93 C92 0.931(13) 2
C93 C94 1.378(7) .
C93 C94 1.658(13) 5_556
C94 C91 1.161(16) 5_556
C94 C92 1.197(11) 2
C94 C92 1.197(11) 5_556
C94 C93 1.378(7) 6_556
C94 C93 1.658(13) 5_556
C94 C93 1.658(13) 2
C94 C94 1.73(3) 5_556
